data_7040239
loop_
_publ_author_name
'W\"achtler, Erik'
'Gericke, Robert'
'Brendler, Erica'
'Gerke, Birgit'
'Langer, Thorsten'
'P\"ottgen, Rainer'
'Zhechkov, Lyuben'
'Heine, Thomas'
'Wagler, J\"org'

_publ_section_title
;
 Group 10-group 14 metal complexes [E-TM](IV): the role of the group 14
 site as an L, X and Z-type ligand.
;
_journal_issue 36
_journal_name_full 'Dalton transactions (Cambridge, England : 2003)'
_journal_page_first 14252
_journal_page_last 14264
_journal_paper_doi 10.1039/c6dt01621a
_journal_volume 45
_journal_year 2016
_chemical_formula_moiety 'C56 H46 Cl2 Ge2 N4 O P2 Pd2 S4'
_chemical_formula_sum 'C56 H46 Cl2 Ge2 N4 O P2 Pd2 S4'
_chemical_formula_weight 1410.03
_space_group_crystal_system monoclinic
_space_group_IT_number 14
_space_group_name_Hall '-P 2yn'
_space_group_name_H-M_alt 'P 1 21/n 1'
_symmetry_space_group_name_Hall '-P 2yn'
_symmetry_space_group_name_H-M 'P 1 21/n 1'
_atom_sites_solution_hydrogens geom
_audit_creation_method SHELXL-2014/7
_audit_update_record
;
2016-08-04 deposited with the CCDC.
2016-08-08 downloaded from the CCDC.
;
_cell_angle_alpha 90
_cell_angle_beta 96.955(2)
_cell_angle_gamma 90
_cell_formula_units_Z 4
_cell_length_a 9.5367(2)
_cell_length_b 22.0550(4)
_cell_length_c 26.8568(6)
_cell_measurement_reflns_used 125760
_cell_measurement_temperature 200(2)
_cell_measurement_theta_max 27.23
_cell_measurement_theta_min 2.34
_cell_volume 5607.3(2)
_computing_cell_refinement 'STOE X-AREA'
_computing_data_collection 'STOE X-AREA'
_computing_data_reduction 'STOE X-RED'
_computing_molecular_graphics 'ORTEP32 (Farugia)'
_computing_publication_material 'Ciftab (Sheldrick)'
_computing_structure_refinement 'SHELXL-2014/7 (Sheldrick, 2014)'
_computing_structure_solution 'SHELXS-97 (Sheldrick, 1997)'
_diffrn_ambient_temperature 200(2)
_diffrn_measured_fraction_theta_full 0.999
_diffrn_measured_fraction_theta_max 0.999
_diffrn_measurement_device_type 'STOE IPDS 2'
_diffrn_measurement_method 'omega scans'
_diffrn_radiation_type MoK\a
_diffrn_radiation_wavelength 0.71073
_diffrn_reflns_av_R_equivalents 0.0670
_diffrn_reflns_av_unetI/netI 0.0261
_diffrn_reflns_Laue_measured_fraction_full 0.999
_diffrn_reflns_Laue_measured_fraction_max 0.999
_diffrn_reflns_limit_h_max 12
_diffrn_reflns_limit_h_min -12
_diffrn_reflns_limit_k_max 28
_diffrn_reflns_limit_k_min -28
_diffrn_reflns_limit_l_max 34
_diffrn_reflns_limit_l_min -34
_diffrn_reflns_number 130137
_diffrn_reflns_point_group_measured_fraction_full 0.999
_diffrn_reflns_point_group_measured_fraction_max 0.999
_diffrn_reflns_theta_full 25.242
_diffrn_reflns_theta_max 26.998
_diffrn_reflns_theta_min 2.369
_exptl_absorpt_coefficient_mu 2.038
_exptl_absorpt_correction_T_max 0.8631
_exptl_absorpt_correction_T_min 0.6745
_exptl_absorpt_correction_type integration
_exptl_absorpt_process_details xshape
_exptl_crystal_colour yellow
_exptl_crystal_density_diffrn 1.670
_exptl_crystal_density_method 'not measured'
_exptl_crystal_description piece
_exptl_crystal_F_000 2808
_exptl_crystal_size_max 0.300
_exptl_crystal_size_mid 0.250
_exptl_crystal_size_min 0.200
_refine_diff_density_max 0.639
_refine_diff_density_min -0.898
_refine_diff_density_rms 0.094
_refine_ls_extinction_method none
_refine_ls_goodness_of_fit_ref 1.042
_refine_ls_hydrogen_treatment constr
_refine_ls_matrix_type full
_refine_ls_number_parameters 712
_refine_ls_number_reflns 12231
_refine_ls_number_restraints 1
_refine_ls_restrained_S_all 1.049
_refine_ls_R_factor_all 0.0542
_refine_ls_R_factor_gt 0.0373
_refine_ls_shift/su_max 0.002
_refine_ls_shift/su_mean 0.000
_refine_ls_structure_factor_coef Fsqd
_refine_ls_weighting_details 'w=1/[\s^2^(Fo^2^)+(0.0397P)^2^+9.2215P] where P=(Fo^2^+2Fc^2^)/3'
_refine_ls_weighting_scheme calc
_refine_ls_wR_factor_gt 0.0857
_refine_ls_wR_factor_ref 0.0916
_reflns_Friedel_coverage 0.000
_reflns_number_gt 9579
_reflns_number_total 12231
_reflns_threshold_expression 'I > 2\s(I)'
_cod_data_source_file c6dt01621a2.cif
_cod_data_source_block germoxane
_cod_depositor_comments 'Adding full bibliography for 7040238--7040250.cif.'
_cod_database_code 7040239
_shelx_shelxl_version_number 2014/7
_shelx_space_group_comment
;
The symmetry employed for this shelxl refinement is uniquely defined
by the following loop, which should always be used as a source of
symmetry information in preference to the above space-group names.
They are only intended as comments.
;
_shelx_estimated_absorpt_t_min 0.580
_shelx_estimated_absorpt_t_max 0.686

loop_
_space_group_symop_operation_xyz
'x, y, z'
'-x+1/2, y+1/2, -z+1/2'
'-x, -y, -z'
'x-1/2, -y-1/2, z-1/2'

loop_
_atom_site_label
_atom_site_type_symbol
_atom_site_fract_x
_atom_site_fract_y
_atom_site_fract_z
_atom_site_U_iso_or_equiv
_atom_site_adp_type
_atom_site_occupancy
_atom_site_site_symmetry_order
_atom_site_calc_flag
_atom_site_refinement_flags_posn
_atom_site_refinement_flags_adp
_atom_site_refinement_flags_occupancy
_atom_site_disorder_assembly
_atom_site_disorder_group
Pd1A Pd 0.4741(2) 0.25919(8) 0.08701(8) 0.0198(2) Uani 0.750(11) 1 d . . P A 1
Ge1A Ge 0.4662(2) 0.35222(7) 0.13158(10) 0.0200(2) Uani 0.750(11) 1 d . . P A 1
Pd1C Pd 0.4545(6) 0.2582(3) 0.0804(2) 0.0198(2) Uani 0.218(11) 1 d . . P B 2
Ge1C Ge 0.4463(7) 0.3537(3) 0.1224(2) 0.0200(2) Uani 0.218(11) 1 d . . P B 2
Pd2A Pd 0.65021(3) 0.26700(2) 0.28402(2) 0.02528(7) Uani 0.955 1 d . . P A 1
Ge2A Ge 0.66905(4) 0.35597(2) 0.23540(2) 0.02603(9) Uani 0.955 1 d . . P A 1
P1A P 0.46533(10) 0.16582(4) 0.04223(3) 0.02399(18) Uani 0.955 1 d . . P A 1
P2A P 0.65975(10) 0.17795(4) 0.33276(3) 0.02780(19) Uani 0.955 1 d . . P A 1
S1A S 0.57014(12) 0.30567(4) 0.02226(4) 0.0354(2) Uani 0.955 1 d . . P A 1
S2A S 0.35631(13) 0.21029(4) 0.14508(4) 0.0383(2) Uani 0.955 1 d . . P A 1
S3A S 0.76035(13) 0.21194(5) 0.22735(4) 0.0425(3) Uani 0.955 1 d . . P A 1
S4A S 0.54126(12) 0.31995(5) 0.34238(4) 0.0377(2) Uani 0.955 1 d . . P A 1
Cl1A Cl 0.29169(11) 0.42051(4) 0.10616(3) 0.0364(2) Uani 0.955 1 d . . P A 1
Cl2A Cl 0.84148(11) 0.42245(5) 0.25765(4) 0.0403(2) Uani 0.955 1 d . . P A 1
O1A O 0.5684(2) 0.38924(10) 0.18153(8) 0.0220(5) Uani 0.955 1 d . . P A 1
Pd1B Pd 0.9136(8) 0.2426(4) 0.0438(3) 0.0441(8) Uani 0.045 1 d . . P C 3
Pd2B Pd 0.7301(8) 0.2356(3) -0.1551(3) 0.0441(8) Uani 0.045 1 d . . P C 3
Ge1B Ge 0.9214(11) 0.1499(5) -0.0005(4) 0.0441(8) Uani 0.045 1 d . . P C 3
Ge2B Ge 0.7047(13) 0.1485(5) -0.1070(4) 0.0441(8) Uani 0.045 1 d . . P C 3
P1B P 0.923(3) 0.3349(12) 0.0888(11) 0.0441(8) Uani 0.045 1 d . . P C 3
P2B P 0.722(3) 0.3232(12) -0.2025(9) 0.0441(8) Uani 0.045 1 d . . P C 3
S1B S 0.826(3) 0.1962(11) 0.1080(9) 0.0441(8) Uani 0.045 1 d . . P C 3
S2B S 1.026(3) 0.2931(14) -0.0169(10) 0.0441(8) Uani 0.045 1 d . . P C 3
S3B S 0.838(3) 0.1831(11) -0.2158(9) 0.0441(8) Uani 0.045 1 d . . P C 3
S4B S 0.623(3) 0.2901(11) -0.0956(9) 0.0441(8) Uani 0.045 1 d . . P C 3
Cl1B Cl 1.091(4) 0.0777(14) 0.0228(10) 0.0441(8) Uani 0.045 1 d . . P C 3
Cl2B Cl 0.539(2) 0.0806(11) -0.1291(8) 0.0441(8) Uani 0.045 1 d . . P C 3
O1B O 0.809(7) 0.111(3) -0.054(2) 0.0441(8) Uani 0.045 1 d . . P C 3
N1 N 0.5831(4) 0.40485(14) 0.08098(12) 0.0323(7) Uani 0.955 1 d . . P A 1
N2 N 0.3247(3) 0.32130(13) 0.18367(10) 0.0263(6) Uani 0.955 1 d . . P A 1
N3 N 0.8052(3) 0.31905(15) 0.18457(12) 0.0335(7) Uani 0.955 1 d . . P A 1
N4 N 0.5481(3) 0.41463(14) 0.27981(11) 0.0313(7) Uani 0.955 1 d . . P A 1
C1 C 0.6071(4) 0.38105(17) 0.03703(14) 0.0323(8) Uani 0.955 1 d . . P A 1
C2 C 0.6662(6) 0.4175(2) 0.00167(18) 0.0510(12) Uani 0.955 1 d . . P A 1
H2 H 0.6846 0.4007 -0.0295 0.061 Uiso 0.955 1 calc R U P A 1
C3 C 0.6970(6) 0.4770(2) 0.01229(19) 0.0574(13) Uani 0.955 1 d . . P A 1
H3 H 0.7332 0.5022 -0.0118 0.069 Uiso 0.955 1 calc R U P A 1
C4 C 0.6747(6) 0.5001(2) 0.05876(18) 0.0550(13) Uani 0.955 1 d . . P A 1
H4 H 0.6996 0.5408 0.0675 0.066 Uiso 0.955 1 calc R U P A 1
C5 C 0.6162(5) 0.46332(18) 0.09170(16) 0.0460(11) Uani 0.955 1 d . . P A 1
H5 H 0.5983 0.4794 0.1231 0.055 Uiso 0.955 1 calc R U P A 1
C6 C 0.2986(4) 0.26172(17) 0.18685(13) 0.0293(7) Uani 0.955 1 d . . P A 1
C7 C 0.2162(5) 0.2404(2) 0.22324(16) 0.0447(10) Uani 0.955 1 d . . P A 1
H7 H 0.2009 0.1981 0.2267 0.054 Uiso 0.955 1 calc R U P A 1
C8 C 0.1580(5) 0.2810(2) 0.25372(15) 0.0455(11) Uani 0.955 1 d . . P A 1
H8 H 0.1007 0.2671 0.2779 0.055 Uiso 0.955 1 calc R U P A 1
C9 C 0.1837(5) 0.3425(2) 0.24887(15) 0.0406(9) Uani 0.955 1 d . . P A 1
H9 H 0.1430 0.3714 0.2691 0.049 Uiso 0.955 1 calc R U P A 1
C10 C 0.2687(4) 0.36066(18) 0.21431(14) 0.0327(8) Uani 0.955 1 d . . P A 1
H10 H 0.2893 0.4026 0.2117 0.039 Uiso 0.955 1 calc R U P A 1
C11 C 0.5749(4) 0.10536(16) 0.07264(13) 0.0294(7) Uani 0.955 1 d . . P A 1
C12 C 0.6196(5) 0.1084(2) 0.12344(16) 0.0463(11) Uani 0.955 1 d . . P A 1
H12 H 0.6013 0.1437 0.1419 0.056 Uiso 0.955 1 calc R U P A 1
C13 C 0.6909(6) 0.0600(3) 0.14753(18) 0.0653(16) Uani 0.955 1 d . . P A 1
H13 H 0.7199 0.0621 0.1826 0.078 Uiso 0.955 1 calc R U P A 1
C14 C 0.7201(6) 0.0095(2) 0.12166(19) 0.0564(13) Uani 0.955 1 d . . P A 1
H14 H 0.7666 -0.0239 0.1388 0.068 Uiso 0.955 1 calc R U P A 1
C15 C 0.6822(5) 0.00676(19) 0.07073(17) 0.0467(11) Uani 0.955 1 d . . P A 1
H15 H 0.7060 -0.0278 0.0524 0.056 Uiso 0.955 1 calc R U P A 1
C16 C 0.6091(5) 0.05448(18) 0.04621(15) 0.0395(9) Uani 0.955 1 d . . P A 1
H16 H 0.5821 0.0524 0.0110 0.047 Uiso 0.955 1 calc R U P A 1
C17 C 0.2867(4) 0.13570(18) 0.03540(14) 0.0334(8) Uani 0.955 1 d . . P A 1
C18 C 0.2526(5) 0.0770(2) 0.04697(17) 0.0464(11) Uani 0.955 1 d . . P A 1
H18 H 0.3252 0.0494 0.0592 0.056 Uiso 0.955 1 calc R U P A 1
C19 C 0.1110(7) 0.0577(3) 0.0407(2) 0.0673(18) Uani 0.955 1 d . . P A 1
H19 H 0.0876 0.0173 0.0488 0.081 Uiso 0.955 1 calc R U P A 1
C20 C 0.0056(6) 0.0984(3) 0.0226(2) 0.0704(17) Uani 0.955 1 d . . P A 1
H20 H -0.0903 0.0858 0.0184 0.085 Uiso 0.955 1 calc R U P A 1
C21 C 0.0398(6) 0.1565(3) 0.0107(3) 0.0747(18) Uani 0.955 1 d . . P A 1
H21 H -0.0322 0.1841 -0.0020 0.090 Uiso 0.955 1 calc R U P A 1
C22 C 0.1783(5) 0.1748(2) 0.0173(2) 0.0576(13) Uani 0.955 1 d . . P A 1
H22 H 0.2006 0.2153 0.0092 0.069 Uiso 0.955 1 calc R U P A 1
C23 C 0.5145(4) 0.16440(16) -0.02151(13) 0.0279(7) Uani 0.955 1 d . . P A 1
C24 C 0.6553(5) 0.17483(19) -0.02718(15) 0.0380(9) Uani 0.955 1 d . . P A 1
H24 H 0.7202 0.1853 0.0012 0.046 Uiso 0.955 1 calc R U P A 1
C25 C 0.7016(6) 0.1701(2) -0.07376(17) 0.0507(12) Uani 0.955 1 d . . P A 1
H25 H 0.7982 0.1769 -0.0775 0.061 Uiso 0.955 1 calc R U P A 1
C26 C 0.6065(7) 0.1555(2) -0.11495(17) 0.0582(14) Uani 0.955 1 d . . P A 1
H26 H 0.6387 0.1514 -0.1469 0.070 Uiso 0.955 1 calc R U P A 1
C27 C 0.4682(6) 0.1470(2) -0.11049(16) 0.0552(13) Uani 0.955 1 d . . P A 1
H27 H 0.4040 0.1376 -0.1393 0.066 Uiso 0.955 1 calc R U P A 1
C28 C 0.4190(5) 0.15197(18) -0.06341(15) 0.0406(9) Uani 0.955 1 d . . P A 1
H28 H 0.3215 0.1469 -0.0603 0.049 Uiso 0.955 1 calc R U P A 1
C29 C 0.8246(4) 0.25889(19) 0.18344(14) 0.0362(9) Uani 0.955 1 d . . P A 1
C30 C 0.9028(6) 0.2332(2) 0.14754(17) 0.0521(12) Uani 0.955 1 d . . P A 1
H30 H 0.9110 0.1904 0.1450 0.063 Uiso 0.955 1 calc R U P A 1
C31 C 0.9665(6) 0.2700(3) 0.11664(17) 0.0600(14) Uani 0.955 1 d . . P A 1
H31 H 1.0219 0.2531 0.0930 0.072 Uiso 0.955 1 calc R U P A 1
C32 C 0.9504(5) 0.3331(3) 0.11950(18) 0.0521(12) Uani 0.955 1 d . . P A 1
H32 H 0.9964 0.3596 0.0988 0.062 Uiso 0.955 1 calc R U P A 1
C33 C 0.8676(5) 0.3549(2) 0.15267(15) 0.0422(10) Uani 0.955 1 d . . P A 1
H33 H 0.8523 0.3974 0.1537 0.051 Uiso 0.955 1 calc R U P A 1
C34 C 0.5062(4) 0.39382(18) 0.32245(14) 0.0336(8) Uani 0.955 1 d . . P A 1
C35 C 0.4323(5) 0.4331(2) 0.35141(18) 0.0505(11) Uani 0.955 1 d . . P A 1
H35 H 0.4003 0.4188 0.3814 0.061 Uiso 0.955 1 calc R U P A 1
C36 C 0.4066(6) 0.4916(2) 0.33649(19) 0.0548(12) Uani 0.955 1 d . . P A 1
H36 H 0.3561 0.5179 0.3559 0.066 Uiso 0.955 1 calc R U P A 1
C37 C 0.4540(5) 0.5125(2) 0.29310(18) 0.0511(12) Uani 0.955 1 d . . P A 1
H37 H 0.4385 0.5533 0.2825 0.061 Uiso 0.955 1 calc R U P A 1
C38 C 0.5233(5) 0.47305(18) 0.26609(16) 0.0414(10) Uani 0.955 1 d . . P A 1
H38 H 0.5561 0.4871 0.2361 0.050 Uiso 0.955 1 calc R U P A 1
C39 C 0.6092(4) 0.18080(18) 0.39602(14) 0.0348(8) Uani 0.955 1 d . . P A 1
C40 C 0.6998(5) 0.16700(19) 0.43909(15) 0.0417(10) Uani 0.955 1 d . . P A 1
H40 H 0.7971 0.1599 0.4369 0.050 Uiso 0.955 1 calc R U P A 1
C41 C 0.6488(7) 0.1635(2) 0.48503(17) 0.0598(14) Uani 0.955 1 d . . P A 1
H41 H 0.7107 0.1539 0.5144 0.072 Uiso 0.955 1 calc R U P A 1
C42 C 0.5062(8) 0.1742(3) 0.48799(19) 0.0669(17) Uani 0.955 1 d . . P A 1
H42 H 0.4703 0.1702 0.5193 0.080 Uiso 0.955 1 calc R U P A 1
C43 C 0.4185(6) 0.1902(2) 0.44693(19) 0.0529(12) Uani 0.955 1 d . . P A 1
H43 H 0.3225 0.1994 0.4498 0.064 Uiso 0.955 1 calc R U P A 1
C44 C 0.4683(5) 0.1933(2) 0.40034(16) 0.0409(9) Uani 0.955 1 d . . P A 1
H44 H 0.4058 0.2040 0.3714 0.049 Uiso 0.955 1 calc R U P A 1
C45 C 0.5522(4) 0.11484(17) 0.30602(14) 0.0318(8) Uani 0.955 1 d . . P A 1
C46 C 0.5272(5) 0.06401(19) 0.33499(17) 0.0422(10) Uani 0.955 1 d . . P A 1
H46 H 0.5672 0.0620 0.3691 0.051 Uiso 0.955 1 calc R U P A 1
C47 C 0.4451(5) 0.01716(19) 0.31431(19) 0.0455(10) Uani 0.955 1 d . . P A 1
H47 H 0.4295 -0.0174 0.3340 0.055 Uiso 0.955 1 calc R U P A 1
C48 C 0.3855(5) 0.0200(2) 0.2653(2) 0.0536(12) Uani 0.955 1 d . . P A 1
H48 H 0.3289 -0.0125 0.2511 0.064 Uiso 0.955 1 calc R U P A 1
C49 C 0.4077(6) 0.0700(2) 0.2366(2) 0.0581(13) Uani 0.955 1 d . . P A 1
H49 H 0.3666 0.0719 0.2026 0.070 Uiso 0.955 1 calc R U P A 1
C50 C 0.4899(5) 0.1176(2) 0.25726(17) 0.0436(10) Uani 0.955 1 d . . P A 1
H50 H 0.5033 0.1524 0.2375 0.052 Uiso 0.955 1 calc R U P A 1
C51 C 0.8426(4) 0.15147(17) 0.34135(14) 0.0333(8) Uani 0.955 1 d . . P A 1
C52 C 0.8854(5) 0.09447(19) 0.32828(17) 0.0420(10) Uani 0.955 1 d . . P A 1
H52 H 0.8178 0.0653 0.3149 0.050 Uiso 0.955 1 calc R U P A 1
C53 C 1.0293(5) 0.0800(2) 0.3349(2) 0.0514(12) Uani 0.955 1 d . . P A 1
H53 H 1.0586 0.0403 0.3271 0.062 Uiso 0.955 1 calc R U P A 1
C54 C 1.1282(5) 0.1221(2) 0.35222(19) 0.0532(12) Uani 0.955 1 d . . P A 1
H54 H 1.2258 0.1120 0.3558 0.064 Uiso 0.955 1 calc R U P A 1
C55 C 1.0853(5) 0.1790(2) 0.3644(2) 0.0560(13) Uani 0.955 1 d . . P A 1
H55 H 1.1536 0.2083 0.3769 0.067 Uiso 0.955 1 calc R U P A 1
C56 C 0.9439(5) 0.1939(2) 0.3589(2) 0.0501(11) Uani 0.955 1 d . . P A 1
H56 H 0.9157 0.2336 0.3671 0.060 Uiso 0.955 1 calc R U P A 1

loop_
_atom_site_aniso_label
_atom_site_aniso_U_11
_atom_site_aniso_U_22
_atom_site_aniso_U_33
_atom_site_aniso_U_23
_atom_site_aniso_U_13
_atom_site_aniso_U_12
Pd1A 0.0218(5) 0.02161(14) 0.0157(5) -0.0032(3) 0.0009(3) -0.0019(3)
Ge1A 0.0263(5) 0.02065(19) 0.0118(6) -0.0007(4) -0.0024(4) 0.0003(3)
Pd1C 0.0218(5) 0.02161(14) 0.0157(5) -0.0032(3) 0.0009(3) -0.0019(3)
Ge1C 0.0263(5) 0.02065(19) 0.0118(6) -0.0007(4) -0.0024(4) 0.0003(3)
Pd2A 0.02829(14) 0.02560(14) 0.02228(13) 0.00197(10) 0.00442(10) -0.00079(10)
Ge2A 0.0312(2) 0.02528(18) 0.02162(18) 0.00091(14) 0.00324(14) -0.00347(14)
P1A 0.0275(4) 0.0221(4) 0.0227(4) -0.0040(3) 0.0041(3) -0.0015(3)
P2A 0.0288(5) 0.0267(4) 0.0279(5) 0.0044(4) 0.0032(4) -0.0007(4)
S1A 0.0500(6) 0.0308(5) 0.0290(5) -0.0020(4) 0.0191(4) -0.0059(4)
S2A 0.0617(7) 0.0239(4) 0.0338(5) -0.0019(4) 0.0236(5) -0.0068(4)
S3A 0.0641(7) 0.0314(5) 0.0350(5) 0.0001(4) 0.0189(5) 0.0067(5)
S4A 0.0485(6) 0.0361(5) 0.0318(5) 0.0036(4) 0.0178(4) 0.0038(4)
Cl1A 0.0432(5) 0.0340(5) 0.0321(5) 0.0043(4) 0.0044(4) 0.0092(4)
Cl2A 0.0394(5) 0.0437(5) 0.0375(5) -0.0061(4) 0.0039(4) -0.0139(4)
O1A 0.0310(12) 0.0181(11) 0.0165(10) -0.0024(8) 0.0014(9) -0.0029(9)
Pd1B 0.046(2) 0.050(2) 0.0379(18) 0.0007(16) 0.0115(15) -0.0120(17)
Pd2B 0.046(2) 0.050(2) 0.0379(18) 0.0007(16) 0.0115(15) -0.0120(17)
Ge1B 0.046(2) 0.050(2) 0.0379(18) 0.0007(16) 0.0115(15) -0.0120(17)
Ge2B 0.046(2) 0.050(2) 0.0379(18) 0.0007(16) 0.0115(15) -0.0120(17)
P1B 0.046(2) 0.050(2) 0.0379(18) 0.0007(16) 0.0115(15) -0.0120(17)
P2B 0.046(2) 0.050(2) 0.0379(18) 0.0007(16) 0.0115(15) -0.0120(17)
S1B 0.046(2) 0.050(2) 0.0379(18) 0.0007(16) 0.0115(15) -0.0120(17)
S2B 0.046(2) 0.050(2) 0.0379(18) 0.0007(16) 0.0115(15) -0.0120(17)
S3B 0.046(2) 0.050(2) 0.0379(18) 0.0007(16) 0.0115(15) -0.0120(17)
S4B 0.046(2) 0.050(2) 0.0379(18) 0.0007(16) 0.0115(15) -0.0120(17)
Cl1B 0.046(2) 0.050(2) 0.0379(18) 0.0007(16) 0.0115(15) -0.0120(17)
Cl2B 0.046(2) 0.050(2) 0.0379(18) 0.0007(16) 0.0115(15) -0.0120(17)
O1B 0.046(2) 0.050(2) 0.0379(18) 0.0007(16) 0.0115(15) -0.0120(17)
N1 0.0411(18) 0.0268(15) 0.0298(16) 0.0026(12) 0.0083(13) -0.0066(13)
N2 0.0287(15) 0.0289(15) 0.0218(14) -0.0019(11) 0.0055(11) -0.0012(12)
N3 0.0364(18) 0.0392(18) 0.0265(15) 0.0021(13) 0.0100(13) -0.0024(14)
N4 0.0337(17) 0.0311(16) 0.0287(16) -0.0016(13) 0.0019(13) 0.0025(13)
C1 0.035(2) 0.0321(19) 0.0311(19) 0.0036(15) 0.0095(15) -0.0004(15)
C2 0.071(3) 0.045(3) 0.042(2) 0.004(2) 0.027(2) -0.010(2)
C3 0.074(4) 0.047(3) 0.056(3) 0.014(2) 0.023(3) -0.019(2)
C4 0.082(4) 0.032(2) 0.052(3) 0.001(2) 0.016(3) -0.020(2)
C5 0.074(3) 0.028(2) 0.037(2) -0.0010(17) 0.010(2) -0.016(2)
C6 0.0337(19) 0.0313(19) 0.0242(17) -0.0016(14) 0.0084(14) -0.0046(15)
C7 0.062(3) 0.041(2) 0.034(2) -0.0019(18) 0.020(2) -0.014(2)
C8 0.049(3) 0.061(3) 0.030(2) -0.0045(19) 0.0198(18) -0.012(2)
C9 0.043(2) 0.052(3) 0.0285(19) -0.0059(18) 0.0107(17) 0.0041(19)
C10 0.034(2) 0.036(2) 0.0294(18) -0.0043(15) 0.0093(15) 0.0057(16)
C11 0.036(2) 0.0238(17) 0.0288(18) -0.0023(14) 0.0033(15) 0.0001(14)
C12 0.060(3) 0.044(2) 0.032(2) -0.0080(18) -0.0040(19) 0.018(2)
C13 0.083(4) 0.074(4) 0.034(2) -0.005(2) -0.014(2) 0.038(3)
C14 0.070(3) 0.044(3) 0.052(3) 0.010(2) -0.006(2) 0.020(2)
C15 0.065(3) 0.027(2) 0.048(3) -0.0034(18) 0.005(2) 0.0089(19)
C16 0.055(3) 0.0291(19) 0.033(2) -0.0063(16) 0.0028(18) 0.0008(18)
C17 0.033(2) 0.037(2) 0.0307(19) -0.0061(15) 0.0054(15) -0.0054(16)
C18 0.052(3) 0.044(2) 0.044(2) 0.0043(19) 0.008(2) -0.016(2)
C19 0.077(4) 0.068(4) 0.057(3) 0.010(3) 0.008(3) -0.038(3)
C20 0.037(3) 0.089(4) 0.085(4) -0.005(4) 0.009(3) -0.022(3)
C21 0.036(3) 0.071(4) 0.115(5) -0.007(4) 0.001(3) -0.003(3)
C22 0.037(3) 0.048(3) 0.088(4) -0.006(3) 0.004(2) -0.005(2)
C23 0.036(2) 0.0251(17) 0.0236(16) -0.0032(13) 0.0066(14) 0.0011(14)
C24 0.044(2) 0.040(2) 0.032(2) -0.0034(17) 0.0119(17) 0.0000(18)
C25 0.064(3) 0.050(3) 0.044(3) -0.004(2) 0.031(2) 0.005(2)
C26 0.086(4) 0.062(3) 0.030(2) 0.001(2) 0.021(3) 0.007(3)
C27 0.084(4) 0.054(3) 0.025(2) -0.0016(19) -0.004(2) -0.006(3)
C28 0.057(3) 0.033(2) 0.030(2) 0.0003(16) -0.0032(18) -0.0051(18)
C29 0.038(2) 0.046(2) 0.0249(18) -0.0003(16) 0.0043(15) 0.0078(17)
C30 0.062(3) 0.060(3) 0.037(2) -0.001(2) 0.018(2) 0.018(2)
C31 0.065(3) 0.086(4) 0.033(2) 0.001(2) 0.022(2) 0.016(3)
C32 0.052(3) 0.075(4) 0.032(2) 0.009(2) 0.020(2) -0.003(2)
C33 0.046(2) 0.052(3) 0.031(2) 0.0013(18) 0.0106(18) -0.009(2)
C34 0.035(2) 0.037(2) 0.0287(18) -0.0041(15) 0.0052(15) -0.0001(16)
C35 0.061(3) 0.051(3) 0.043(2) -0.004(2) 0.022(2) 0.007(2)
C36 0.062(3) 0.050(3) 0.054(3) -0.011(2) 0.013(2) 0.019(2)
C37 0.064(3) 0.036(2) 0.052(3) 0.000(2) 0.004(2) 0.015(2)
C38 0.057(3) 0.029(2) 0.037(2) 0.0016(16) 0.0019(19) 0.0036(18)
C39 0.043(2) 0.0317(19) 0.0299(19) 0.0066(15) 0.0059(16) -0.0024(16)
C40 0.052(3) 0.036(2) 0.035(2) 0.0025(17) -0.0033(18) -0.0020(19)
C41 0.088(4) 0.059(3) 0.030(2) 0.006(2) -0.003(2) -0.004(3)
C42 0.109(5) 0.060(3) 0.037(3) -0.001(2) 0.030(3) -0.017(3)
C43 0.057(3) 0.054(3) 0.054(3) 0.001(2) 0.029(2) -0.005(2)
C44 0.042(2) 0.043(2) 0.039(2) 0.0099(18) 0.0131(18) 0.0009(18)
C45 0.0309(19) 0.0282(18) 0.036(2) 0.0029(15) 0.0042(15) -0.0016(15)
C46 0.044(2) 0.034(2) 0.048(2) 0.0105(18) 0.0014(19) -0.0034(18)
C47 0.043(2) 0.029(2) 0.066(3) 0.010(2) 0.011(2) -0.0048(17)
C48 0.048(3) 0.037(2) 0.074(3) -0.008(2) 0.003(2) -0.012(2)
C49 0.064(3) 0.053(3) 0.054(3) -0.002(2) -0.008(2) -0.019(2)
C50 0.049(3) 0.036(2) 0.045(2) 0.0045(18) -0.0004(19) -0.0119(19)
C51 0.034(2) 0.0325(19) 0.0333(19) 0.0061(15) 0.0039(16) 0.0039(15)
C52 0.038(2) 0.037(2) 0.050(2) -0.0051(19) 0.0011(19) 0.0006(17)
C53 0.041(2) 0.045(3) 0.068(3) -0.009(2) 0.003(2) 0.013(2)
C54 0.037(2) 0.061(3) 0.060(3) 0.003(2) 0.001(2) 0.006(2)
C55 0.030(2) 0.053(3) 0.083(4) 0.000(3) -0.003(2) -0.002(2)
C56 0.037(2) 0.035(2) 0.077(3) -0.004(2) 0.001(2) -0.0016(18)

loop_
_atom_type_symbol
_atom_type_description
_atom_type_scat_dispersion_real
_atom_type_scat_dispersion_imag
_atom_type_scat_source
C C 0.0033 0.0016 'International Tables Vol C Tables 4.2.6.8 and 6.1.1.4'
H H 0.0000 0.0000 'International Tables Vol C Tables 4.2.6.8 and 6.1.1.4'
N N 0.0061 0.0033 'International Tables Vol C Tables 4.2.6.8 and 6.1.1.4'
S S 0.1246 0.1234 'International Tables Vol C Tables 4.2.6.8 and 6.1.1.4'
O O 0.0106 0.0060 'International Tables Vol C Tables 4.2.6.8 and 6.1.1.4'
Ge Ge 0.1547 1.8001 'International Tables Vol C Tables 4.2.6.8 and 6.1.1.4'
Cl Cl 0.1484 0.1585 'International Tables Vol C Tables 4.2.6.8 and 6.1.1.4'
P P 0.1023 0.0942 'International Tables Vol C Tables 4.2.6.8 and 6.1.1.4'
Pd Pd -0.9988 1.0072 'International Tables Vol C Tables 4.2.6.8 and 6.1.1.4'

loop_
_geom_angle_atom_site_label_1
_geom_angle_atom_site_label_2
_geom_angle_atom_site_label_3
_geom_angle
S2A Pd1A S1A 173.45(14)
S2A Pd1A P1A 86.95(7)
S1A Pd1A P1A 89.80(7)
S2A Pd1A Ge1A 90.88(7)
S1A Pd1A Ge1A 92.05(9)
P1A Pd1A Ge1A 176.18(9)
O1A Ge1A N2 89.13(14)
O1A Ge1A N1 87.16(13)
N2 Ge1A N1 165.87(15)
O1A Ge1A Cl1A 103.77(11)
N2 Ge1A Cl1A 84.98(11)
N1 Ge1A Cl1A 82.67(12)
O1A Ge1A Pd1A 137.23(12)
N2 Ge1A Pd1A 96.51(11)
N1 Ge1A Pd1A 95.46(11)
Cl1A Ge1A Pd1A 118.93(8)
S3A Pd2A S4A 178.38(4)
S3A Pd2A P2A 86.41(4)
S4A Pd2A P2A 92.00(4)
S3A Pd2A Ge2A 90.08(3)
S4A Pd2A Ge2A 91.47(3)
P2A Pd2A Ge2A 173.47(3)
O1A Ge2A N3 87.02(11)
O1A Ge2A N4 86.08(11)
N3 Ge2A N4 165.83(12)
O1A Ge2A Cl2A 104.62(8)
N3 Ge2A Cl2A 86.39(9)
N4 Ge2A Cl2A 83.40(9)
O1A Ge2A Pd2A 135.45(7)
N3 Ge2A Pd2A 97.33(9)
N4 Ge2A Pd2A 96.27(8)
Cl2A Ge2A Pd2A 119.87(3)
C17 P1A C11 104.91(18)
C17 P1A C23 104.04(17)
C11 P1A C23 102.05(17)
C17 P1A Pd1A 110.01(14)
C11 P1A Pd1A 115.01(13)
C23 P1A Pd1A 119.35(13)
C39 P2A C45 101.18(18)
C39 P2A C51 104.44(18)
C45 P2A C51 106.77(18)
C39 P2A Pd2A 119.51(13)
C45 P2A Pd2A 115.81(13)
C51 P2A Pd2A 107.98(13)
C1 S1A Pd1A 110.01(14)
C6 S2A Pd1A 110.62(13)
C29 S3A Pd2A 111.23(14)
C34 S4A Pd2A 110.64(13)
Ge1A O1A Ge2A 128.16(14)
S1B Pd1B S2B 174.0(10)
S1B Pd1B P1B 89.7(9)
S2B Pd1B P1B 87.4(10)
S1B Pd1B Ge1B 91.7(7)
S2B Pd1B Ge1B 90.9(8)
P1B Pd1B Ge1B 176.1(8)
P2B Pd2B S4B 87.6(9)
P2B Pd2B S3B 91.0(9)
S4B Pd2B S3B 178.6(9)
P2B Pd2B Ge2B 172.2(8)
S4B Pd2B Ge2B 87.8(7)
S3B Pd2B Ge2B 93.6(7)
O1B Ge1B Cl1B 102(2)
O1B Ge1B Pd1B 136(2)
Cl1B Ge1B Pd1B 121.6(8)
O1B Ge2B Cl2B 102(2)
O1B Ge2B Pd2B 136(2)
Cl2B Ge2B Pd2B 121.8(8)
Ge2B O1B Ge1B 126(4)
C1 N1 C5 120.2(3)
C1 N1 Ge1A 119.6(2)
C5 N1 Ge1A 119.8(3)
C6 N2 C10 120.0(3)
C6 N2 Ge1A 118.9(2)
C10 N2 Ge1A 120.9(3)
C29 N3 C33 119.4(4)
C29 N3 Ge2A 119.0(3)
C33 N3 Ge2A 121.7(3)
C34 N4 C38 119.9(3)
C34 N4 Ge2A 119.8(3)
C38 N4 Ge2A 120.1(3)
N1 C1 C2 119.7(4)
N1 C1 S1A 121.8(3)
C2 C1 S1A 118.6(3)
C3 C2 C1 120.0(4)
C3 C2 H2 120.0
C1 C2 H2 120.0
C2 C3 C4 119.2(4)
C2 C3 H3 120.4
C4 C3 H3 120.4
C5 C4 C3 118.8(4)
C5 C4 H4 120.6
C3 C4 H4 120.6
N1 C5 C4 122.1(4)
N1 C5 H5 118.9
C4 C5 H5 118.9
N2 C6 C7 119.7(3)
N2 C6 S2A 121.6(3)
C7 C6 S2A 118.6(3)
C8 C7 C6 119.7(4)
C8 C7 H7 120.1
C6 C7 H7 120.1
C7 C8 C9 119.5(4)
C7 C8 H8 120.2
C9 C8 H8 120.2
C10 C9 C8 118.4(4)
C10 C9 H9 120.8
C8 C9 H9 120.8
N2 C10 C9 122.5(4)
N2 C10 H10 118.7
C9 C10 H10 118.7
C12 C11 C16 118.8(4)
C12 C11 P1A 119.9(3)
C16 C11 P1A 121.3(3)
C11 C12 C13 120.0(4)
C11 C12 H12 120.0
C13 C12 H12 120.0
C14 C13 C12 120.8(4)
C14 C13 H13 119.6
C12 C13 H13 119.6
C13 C14 C15 120.0(4)
C13 C14 H14 120.0
C15 C14 H14 120.0
C14 C15 C16 119.8(4)
C14 C15 H15 120.1
C16 C15 H15 120.1
C15 C16 C11 120.5(4)
C15 C16 H16 119.8
C11 C16 H16 119.8
C18 C17 C22 118.4(4)
C18 C17 P1A 124.3(3)
C22 C17 P1A 117.2(3)
C17 C18 C19 120.4(5)
C17 C18 H18 119.8
C19 C18 H18 119.8
C20 C19 C18 119.3(5)
C20 C19 H19 120.3
C18 C19 H19 120.3
C21 C20 C19 120.2(5)
C21 C20 H20 119.9
C19 C20 H20 119.9
C20 C21 C22 119.9(6)
C20 C21 H21 120.1
C22 C21 H21 120.1
C21 C22 C17 121.8(5)
C21 C22 H22 119.1
C17 C22 H22 119.1
C28 C23 C24 119.5(4)
C28 C23 P1A 123.1(3)
C24 C23 P1A 117.4(3)
C25 C24 C23 120.4(4)
C25 C24 H24 119.8
C23 C24 H24 119.8
C24 C25 C26 119.5(5)
C24 C25 H25 120.2
C26 C25 H25 120.2
C27 C26 C25 121.0(4)
C27 C26 H26 119.5
C25 C26 H26 119.5
C26 C27 C28 120.3(4)
C26 C27 H27 119.8
C28 C27 H27 119.8
C23 C28 C27 119.2(4)
C23 C28 H28 120.4
C27 C28 H28 120.4
N3 C29 C30 120.0(4)
N3 C29 S3A 120.9(3)
C30 C29 S3A 119.0(3)
C31 C30 C29 119.4(5)
C31 C30 H30 120.3
C29 C30 H30 120.3
C30 C31 C32 120.0(4)
C30 C31 H31 120.0
C32 C31 H31 120.0
C33 C32 C31 117.8(4)
C33 C32 H32 121.1
C31 C32 H32 121.1
C32 C33 N3 123.2(5)
C32 C33 H33 118.4
N3 C33 H33 118.4
N4 C34 C35 118.9(4)
N4 C34 S4A 121.3(3)
C35 C34 S4A 119.8(3)
C36 C35 C34 120.2(4)
C36 C35 H35 119.9
C34 C35 H35 119.9
C35 C36 C37 119.9(4)
C35 C36 H36 120.1
C37 C36 H36 120.1
C38 C37 C36 118.0(4)
C38 C37 H37 121.0
C36 C37 H37 121.0
N4 C38 C37 123.1(4)
N4 C38 H38 118.5
C37 C38 H38 118.5
C44 C39 C40 118.9(4)
C44 C39 P2A 116.9(3)
C40 C39 P2A 124.1(3)
C41 C40 C39 120.3(5)
C41 C40 H40 119.9
C39 C40 H40 119.9
C40 C41 C42 119.6(5)
C40 C41 H41 120.2
C42 C41 H41 120.2
C43 C42 C41 120.7(5)
C43 C42 H42 119.6
C41 C42 H42 119.6
C42 C43 C44 120.2(5)
C42 C43 H43 119.9
C44 C43 H43 119.9
C39 C44 C43 120.2(4)
C39 C44 H44 119.9
C43 C44 H44 119.9
C50 C45 C46 118.9(4)
C50 C45 P2A 120.0(3)
C46 C45 P2A 121.1(3)
C47 C46 C45 120.3(4)
C47 C46 H46 119.9
C45 C46 H46 119.8
C48 C47 C46 120.2(4)
C48 C47 H47 119.9
C46 C47 H47 119.9
C47 C48 C49 120.1(4)
C47 C48 H48 120.0
C49 C48 H48 120.0
C48 C49 C50 120.0(5)
C48 C49 H49 120.0
C50 C49 H49 120.0
C45 C50 C49 120.5(4)
C45 C50 H50 119.8
C49 C50 H50 119.8
C52 C51 C56 119.1(4)
C52 C51 P2A 124.5(3)
C56 C51 P2A 116.3(3)
C51 C52 C53 119.4(4)
C51 C52 H52 120.3
C53 C52 H52 120.3
C54 C53 C52 121.0(4)
C54 C53 H53 119.5
C52 C53 H53 119.5
C53 C54 C55 119.3(4)
C53 C54 H54 120.3
C55 C54 H54 120.3
C54 C55 C56 120.5(5)
C54 C55 H55 119.7
C56 C55 H55 119.7
C55 C56 C51 120.6(4)
C55 C56 H56 119.7
C51 C56 H56 119.7

loop_
_geom_bond_atom_site_label_1
_geom_bond_atom_site_label_2
_geom_bond_distance
Pd1A S2A 2.298(2)
Pd1A S1A 2.302(2)
Pd1A P1A 2.381(2)
Pd1A Ge1A 2.381(2)
Ge1A O1A 1.761(3)
Ge1A N2 2.168(3)
Ge1A N1 2.192(3)
Ge1A Cl1A 2.286(3)
Pd1C Ge1C 2.394(9)
Pd2A S3A 2.2980(10)
Pd2A S4A 2.3009(10)
Pd2A P2A 2.3559(9)
Pd2A Ge2A 2.3758(4)
Ge2A O1A 1.793(2)
Ge2A N3 2.154(3)
Ge2A N4 2.182(3)
Ge2A Cl2A 2.2300(10)
P1A C17 1.817(4)
P1A C11 1.825(4)
P1A C23 1.829(4)
P2A C39 1.822(4)
P2A C45 1.824(4)
P2A C51 1.827(4)
S1A C1 1.735(4)
S2A C6 1.731(4)
S3A C29 1.736(4)
S4A C34 1.735(4)
Pd1B S1B 2.25(2)
Pd1B S2B 2.34(3)
Pd1B P1B 2.36(3)
Pd1B Ge1B 2.371(13)
Pd2B P2B 2.31(3)
Pd2B S4B 2.33(3)
Pd2B S3B 2.34(3)
Pd2B Ge2B 2.342(13)
Ge1B O1B 1.89(6)
Ge1B Cl1B 2.30(4)
Ge2B O1B 1.84(7)
Ge2B Cl2B 2.21(2)
N1 C1 1.337(5)
N1 C5 1.350(5)
N2 C6 1.342(5)
N2 C10 1.350(5)
N3 C29 1.341(5)
N3 C33 1.355(5)
N4 C34 1.339(5)
N4 C38 1.353(5)
C1 C2 1.413(5)
C2 C3 1.366(7)
C2 H2 0.9500
C3 C4 1.389(7)
C3 H3 0.9500
C4 C5 1.368(6)
C4 H4 0.9500
C5 H5 0.9500
C6 C7 1.407(5)
C7 C8 1.375(6)
C7 H7 0.9500
C8 C9 1.387(6)
C8 H8 0.9500
C9 C10 1.364(6)
C9 H9 0.9500
C10 H10 0.9500
C11 C12 1.381(5)
C11 C16 1.388(5)
C12 C13 1.384(6)
C12 H12 0.9500
C13 C14 1.359(7)
C13 H13 0.9500
C14 C15 1.373(7)
C14 H14 0.9500
C15 C16 1.384(6)
C15 H15 0.9500
C16 H16 0.9500
C17 C18 1.379(6)
C17 C22 1.388(6)
C18 C19 1.407(7)
C18 H18 0.9500
C19 C20 1.389(9)
C19 H19 0.9500
C20 C21 1.370(9)
C20 H20 0.9500
C21 C22 1.371(7)
C21 H21 0.9500
C22 H22 0.9500
C23 C28 1.387(5)
C23 C24 1.389(6)
C24 C25 1.380(6)
C24 H24 0.9500
C25 C26 1.381(8)
C25 H25 0.9500
C26 C27 1.352(8)
C26 H26 0.9500
C27 C28 1.405(6)
C27 H27 0.9500
C28 H28 0.9500
C29 C30 1.408(6)
C30 C31 1.356(7)
C30 H30 0.9500
C31 C32 1.403(8)
C31 H31 0.9500
C32 C33 1.349(6)
C32 H32 0.9500
C33 H33 0.9500
C34 C35 1.409(6)
C35 C36 1.366(7)
C35 H35 0.9500
C36 C37 1.379(7)
C36 H36 0.9500
C37 C38 1.355(6)
C37 H37 0.9500
C38 H38 0.9500
C39 C44 1.391(6)
C39 C40 1.391(6)
C40 C41 1.382(7)
C40 H40 0.9500
C41 C42 1.392(9)
C41 H41 0.9500
C42 C43 1.348(8)
C42 H42 0.9500
C43 C44 1.393(6)
C43 H43 0.9500
C44 H44 0.9500
C45 C50 1.372(6)
C45 C46 1.401(5)
C46 C47 1.372(6)
C46 H46 0.9500
C47 C48 1.371(7)
C47 H47 0.9500
C48 C49 1.375(7)
C48 H48 0.9500
C49 C50 1.386(6)
C49 H49 0.9500
C50 H50 0.9500
C51 C52 1.380(6)
C51 C56 1.385(6)
C52 C53 1.399(6)
C52 H52 0.9500
C53 C54 1.364(7)
C53 H53 0.9500
C54 C55 1.372(7)
C54 H54 0.9500
C55 C56 1.378(6)
C55 H55 0.9500
C56 H56 0.9500

loop_
_geom_torsion_atom_site_label_1
_geom_torsion_atom_site_label_2
_geom_torsion_atom_site_label_3
_geom_torsion_atom_site_label_4
_geom_torsion
N2 Ge1A O1A Ge2A 65.52(19)
N1 Ge1A O1A Ge2A -128.12(18)
Cl1A Ge1A O1A Ge2A 150.13(15)
Pd1A Ge1A O1A Ge2A -33.1(3)
N3 Ge2A O1A Ge1A 67.12(19)
N4 Ge2A O1A Ge1A -125.26(19)
Cl2A Ge2A O1A Ge1A 152.60(15)
Pd2A Ge2A O1A Ge1A -30.3(2)
Cl2B Ge2B O1B Ge1B -155(3)
Pd2B Ge2B O1B Ge1B 34(6)
Cl1B Ge1B O1B Ge2B -152(4)
Pd1B Ge1B O1B Ge2B 33(6)
C5 N1 C1 C2 -0.5(6)
Ge1A N1 C1 C2 172.0(3)
C5 N1 C1 S1A 178.4(3)
Ge1A N1 C1 S1A -9.1(5)
Pd1A S1A C1 N1 1.4(4)
Pd1A S1A C1 C2 -179.7(3)
N1 C1 C2 C3 -0.8(7)
S1A C1 C2 C3 -179.7(4)
C1 C2 C3 C4 2.5(9)
C2 C3 C4 C5 -3.0(9)
C1 N1 C5 C4 0.0(7)
Ge1A N1 C5 C4 -172.5(4)
C3 C4 C5 N1 1.8(8)
C10 N2 C6 C7 -1.9(6)
Ge1A N2 C6 C7 174.9(3)
C10 N2 C6 S2A 174.8(3)
Ge1A N2 C6 S2A -8.4(4)
Pd1A S2A C6 N2 -0.7(4)
Pd1A S2A C6 C7 176.0(3)
N2 C6 C7 C8 2.9(7)
S2A C6 C7 C8 -173.9(4)
C6 C7 C8 C9 -1.3(7)
C7 C8 C9 C10 -1.2(7)
C6 N2 C10 C9 -0.7(6)
Ge1A N2 C10 C9 -177.4(3)
C8 C9 C10 N2 2.2(6)
C17 P1A C11 C12 -101.2(4)
C23 P1A C11 C12 150.5(4)
Pd1A P1A C11 C12 19.8(4)
C17 P1A C11 C16 75.6(4)
C23 P1A C11 C16 -32.7(4)
Pd1A P1A C11 C16 -163.4(3)
C16 C11 C12 C13 -3.1(7)
P1A C11 C12 C13 173.7(4)
C11 C12 C13 C14 1.1(9)
C12 C13 C14 C15 1.9(10)
C13 C14 C15 C16 -2.7(8)
C14 C15 C16 C11 0.6(7)
C12 C11 C16 C15 2.3(7)
P1A C11 C16 C15 -174.5(4)
C11 P1A C17 C18 -5.9(4)
C23 P1A C17 C18 100.9(4)
Pd1A P1A C17 C18 -130.1(3)
C11 P1A C17 C22 174.2(4)
C23 P1A C17 C22 -79.0(4)
Pd1A P1A C17 C22 49.9(4)
C22 C17 C18 C19 -0.4(7)
P1A C17 C18 C19 179.6(4)
C17 C18 C19 C20 0.3(8)
C18 C19 C20 C21 0.3(10)
C19 C20 C21 C22 -0.7(11)
C20 C21 C22 C17 0.6(10)
C18 C17 C22 C21 0.0(8)
P1A C17 C22 C21 180.0(5)
C17 P1A C23 C28 9.4(4)
C11 P1A C23 C28 118.3(3)
Pd1A P1A C23 C28 -113.6(3)
C17 P1A C23 C24 -168.9(3)
C11 P1A C23 C24 -59.9(3)
Pd1A P1A C23 C24 68.1(3)
C28 C23 C24 C25 -3.0(6)
P1A C23 C24 C25 175.3(3)
C23 C24 C25 C26 0.6(7)
C24 C25 C26 C27 1.4(8)
C25 C26 C27 C28 -1.0(8)
C24 C23 C28 C27 3.4(6)
P1A C23 C28 C27 -174.9(3)
C26 C27 C28 C23 -1.4(7)
C33 N3 C29 C30 -3.4(6)
Ge2A N3 C29 C30 174.4(3)
C33 N3 C29 S3A 174.0(3)
Ge2A N3 C29 S3A -8.2(5)
Pd2A S3A C29 N3 -1.3(4)
Pd2A S3A C29 C30 176.2(3)
N3 C29 C30 C31 4.7(7)
S3A C29 C30 C31 -172.8(4)
C29 C30 C31 C32 -2.0(8)
C30 C31 C32 C33 -1.7(8)
C31 C32 C33 N3 3.1(8)
C29 N3 C33 C32 -0.5(7)
Ge2A N3 C33 C32 -178.2(4)
C38 N4 C34 C35 2.2(6)
Ge2A N4 C34 C35 177.9(3)
C38 N4 C34 S4A -177.8(3)
Ge2A N4 C34 S4A -2.1(4)
Pd2A S4A C34 N4 -3.6(4)
Pd2A S4A C34 C35 176.3(3)
N4 C34 C35 C36 -1.2(7)
S4A C34 C35 C36 178.8(4)
C34 C35 C36 C37 -0.5(8)
C35 C36 C37 C38 1.1(8)
C34 N4 C38 C37 -1.6(7)
Ge2A N4 C38 C37 -177.2(4)
C36 C37 C38 N4 -0.2(8)
C45 P2A C39 C44 -62.3(4)
C51 P2A C39 C44 -173.1(3)
Pd2A P2A C39 C44 66.1(4)
C45 P2A C39 C40 112.8(4)
C51 P2A C39 C40 2.0(4)
Pd2A P2A C39 C40 -118.8(3)
C44 C39 C40 C41 2.5(6)
P2A C39 C40 C41 -172.5(4)
C39 C40 C41 C42 -0.3(8)
C40 C41 C42 C43 -2.6(9)
C41 C42 C43 C44 3.2(9)
C40 C39 C44 C43 -1.9(6)
P2A C39 C44 C43 173.5(4)
C42 C43 C44 C39 -1.0(8)
C39 P2A C45 C50 140.8(4)
C51 P2A C45 C50 -110.2(4)
Pd2A P2A C45 C50 10.0(4)
C39 P2A C45 C46 -36.8(4)
C51 P2A C45 C46 72.2(4)
Pd2A P2A C45 C46 -167.6(3)
C50 C45 C46 C47 1.9(7)
P2A C45 C46 C47 179.5(3)
C45 C46 C47 C48 -0.8(7)
C46 C47 C48 C49 -0.1(8)
C47 C48 C49 C50 -0.2(8)
C46 C45 C50 C49 -2.2(7)
P2A C45 C50 C49 -179.8(4)
C48 C49 C50 C45 1.4(8)
C39 P2A C51 C52 108.0(4)
C45 P2A C51 C52 1.4(4)
Pd2A P2A C51 C52 -123.8(3)
C39 P2A C51 C56 -76.8(4)
C45 P2A C51 C56 176.5(3)
Pd2A P2A C51 C56 51.4(4)
C56 C51 C52 C53 2.5(7)
P2A C51 C52 C53 177.6(4)
C51 C52 C53 C54 -2.5(8)
C52 C53 C54 C55 1.5(8)
C53 C54 C55 C56 -0.6(8)
C54 C55 C56 C51 0.7(8)
C52 C51 C56 C55 -1.7(7)
P2A C51 C56 C55 -177.1(4)
